data_2229485
loop_
_publ_author_name
'Xia, Juan'
'Liu, Xiang'
'Wang, An-Qi'
'Su, Zhong-Xing'

_publ_section_title
;
 2-(2-{2-[2-(Dibromomethyl)phenoxy]ethoxy}benzyloxy)benzaldehyde
;
_journal_coeditor_code RK2257
_journal_issue 3
_journal_name_full 'Acta Crystallographica Section E'
_journal_page_first o714
_journal_paper_doi 10.1107/S160053681100643X
_journal_volume 67
_journal_year 2011
_chemical_formula_iupac 'C23 H20 Br2 O4'
_chemical_formula_moiety 'C23 H20 Br2 O4'
_chemical_formula_sum 'C23 H20 Br2 O4'
_chemical_formula_weight 520.19
_chemical_name_systematic
;
2-(2-{2-[2-(Dibromomethyl)phenoxy]ethoxy}benzyloxy)benzaldehyde
;
_space_group_IT_number 14
_symmetry_cell_setting monoclinic
_symmetry_space_group_name_Hall '-P 2ybc'
_symmetry_space_group_name_H-M 'P 1 21/c 1'
_atom_sites_solution_hydrogens geom
_atom_sites_solution_primary direct
_atom_sites_solution_secondary difmap
_audit_creation_method SHELXL97
_cell_angle_alpha 90.00
_cell_angle_beta 108.955(6)
_cell_angle_gamma 90.00
_cell_formula_units_Z 4
_cell_length_a 12.867(7)
_cell_length_b 18.070(10)
_cell_length_c 9.649(5)
_cell_measurement_reflns_used 1808
_cell_measurement_temperature 296(2)
_cell_measurement_theta_max 17.48
_cell_measurement_theta_min 2.25
_cell_volume 2122(2)
_computing_cell_refinement '<i>SAINT</i> (Bruker, 2007)'
_computing_data_collection '<i>APEX2</i> (Bruker, 2007)'
_computing_data_reduction '<i>SAINT</i> (Bruker, 2007)'
_computing_molecular_graphics '<i>SHELXTL</i> (Sheldrick, 2008)'
_computing_publication_material '<i>SHELXTL</i> (Sheldrick, 2008)'
_computing_structure_refinement '<i>SHELXL97</i> (Sheldrick, 2008)'
_computing_structure_solution '<i>SHELXS97</i> (Sheldrick, 2008)'
_diffrn_ambient_temperature 296(2)
_diffrn_measured_fraction_theta_full 0.999
_diffrn_measured_fraction_theta_max 0.999
_diffrn_measurement_device_type 'Bruker APEXII CCD'
_diffrn_measurement_method '\f and \w'
_diffrn_radiation_monochromator graphite
_diffrn_radiation_source 'fine-focus sealed tube'
_diffrn_radiation_type MoK\a
_diffrn_radiation_wavelength 0.71073
_diffrn_reflns_av_R_equivalents 0.0631
_diffrn_reflns_av_sigmaI/netI 0.0664
_diffrn_reflns_limit_h_max 15
_diffrn_reflns_limit_h_min -15
_diffrn_reflns_limit_k_max 21
_diffrn_reflns_limit_k_min -21
_diffrn_reflns_limit_l_max 11
_diffrn_reflns_limit_l_min -11
_diffrn_reflns_number 15392
_diffrn_reflns_theta_full 25.50
_diffrn_reflns_theta_max 25.50
_diffrn_reflns_theta_min 2.25
_exptl_absorpt_coefficient_mu 3.847
_exptl_absorpt_correction_T_max 0.341
_exptl_absorpt_correction_T_min 0.281
_exptl_absorpt_correction_type multi-scan
_exptl_absorpt_process_details '(<i>SADABS</i>; Sheldrick, 1996)'
_exptl_crystal_colour colourless
_exptl_crystal_density_diffrn 1.628
_exptl_crystal_density_method 'not measured'
_exptl_crystal_description block
_exptl_crystal_F_000 1040
_exptl_crystal_size_max 0.34
_exptl_crystal_size_mid 0.32
_exptl_crystal_size_min 0.28
_refine_diff_density_max 0.794
_refine_diff_density_min -0.753
_refine_ls_extinction_coef 0.0020(3)
_refine_ls_extinction_expression Fc^*^=kFc[1+0.001xFc^2^\l^3^/sin(2\q)]^-1/4^
_refine_ls_extinction_method '<i>SHELXL97</i> (Sheldrick, 2008)'
_refine_ls_goodness_of_fit_ref 1.018
_refine_ls_hydrogen_treatment constr
_refine_ls_matrix_type full
_refine_ls_number_parameters 263
_refine_ls_number_reflns 3944
_refine_ls_number_restraints 0
_refine_ls_restrained_S_all 1.018
_refine_ls_R_factor_all 0.1399
_refine_ls_R_factor_gt 0.0616
_refine_ls_shift/su_max 0.000
_refine_ls_shift/su_mean 0.000
_refine_ls_structure_factor_coef Fsqd
_refine_ls_weighting_details 'calc w=1/[\s^2^(Fo^2^)+(0.1049P)^2^+0.4797P] where P=(Fo^2^+2Fc^2^)/3'
_refine_ls_weighting_scheme calc
_refine_ls_wR_factor_gt 0.1668
_refine_ls_wR_factor_ref 0.2069
_reflns_number_gt 1905
_reflns_number_total 3944
_reflns_threshold_expression I>2\s(I)
_cod_data_source_file rk2257.cif
_cod_data_source_block I
_cod_original_sg_symbol_H-M 'P 21/c'
_cod_database_code 2229485
_cod_database_fobs_code 2229485

loop_
_symmetry_equiv_pos_as_xyz
'x, y, z'
'-x, y+1/2, -z+1/2'
'-x, -y, -z'
'x, -y-1/2, z-1/2'

loop_
_atom_site_type_symbol
_atom_site_label
_atom_site_fract_x
_atom_site_fract_y
_atom_site_fract_z
_atom_site_U_iso_or_equiv
_atom_site_adp_type
_atom_site_calc_flag
_atom_site_refinement_flags
_atom_site_occupancy
_atom_site_disorder_assembly
_atom_site_disorder_group
Br Br1 0.56817(7) 0.30130(6) 0.29797(13) 0.1092(5) Uani d . 1 . .
Br Br2 0.37069(9) 0.31794(5) -0.00106(10) 0.0986(5) Uani d . 1 . .
C C1 -0.1269(7) 0.7137(4) -0.1294(8) 0.069(2) Uani d . 1 . .
H H1 -0.1621 0.6777 -0.0919 0.083 Uiso calc R 1 . .
C C2 -0.0059(6) 0.7075(3) -0.0932(6) 0.0509(16) Uani d . 1 . .
C C3 0.0495(7) 0.7556(4) -0.1572(7) 0.0658(19) Uani d . 1 . .
H H3 0.0096 0.7922 -0.2199 0.079 Uiso calc R 1 . .
C C4 0.1583(7) 0.7514(4) -0.1323(8) 0.073(2) Uani d . 1 . .
H H4 0.1932 0.7846 -0.1761 0.088 Uiso calc R 1 . .
C C5 0.2176(6) 0.6962(4) -0.0397(8) 0.070(2) Uani d . 1 . .
H H5 0.2930 0.6929 -0.0213 0.084 Uiso calc R 1 . .
C C6 0.1660(6) 0.6458(4) 0.0260(7) 0.0551(16) Uani d . 1 . .
H H6 0.2062 0.6085 0.0865 0.066 Uiso calc R 1 . .
C C7 0.0548(6) 0.6522(3) -0.0001(6) 0.0511(16) Uani d . 1 . .
C C8 0.0522(5) 0.5531(3) 0.1655(7) 0.0487(15) Uani d . 1 . .
H H8A 0.1057 0.5775 0.2474 0.058 Uiso calc R 1 . .
H H8B 0.0905 0.5182 0.1229 0.058 Uiso calc R 1 . .
C C9 -0.0317(5) 0.5130(3) 0.2169(6) 0.0470(15) Uani d . 1 . .
C C10 -0.1419(6) 0.5287(4) 0.1643(7) 0.0617(18) Uani d . 1 . .
H H10 -0.1676 0.5664 0.0961 0.074 Uiso calc R 1 . .
C C11 -0.2162(6) 0.4878(5) 0.2135(8) 0.070(2) Uani d . 1 . .
H H11 -0.2910 0.4979 0.1766 0.084 Uiso calc R 1 . .
C C12 -0.1791(7) 0.4340(4) 0.3138(8) 0.071(2) Uani d . 1 . .
H H12 -0.2284 0.4073 0.3465 0.085 Uiso calc R 1 . .
C C13 -0.0685(6) 0.4184(4) 0.3684(7) 0.0602(17) Uani d . 1 . .
H H13 -0.0436 0.3811 0.4378 0.072 Uiso calc R 1 . .
C C14 0.0057(5) 0.4576(3) 0.3211(7) 0.0487(16) Uani d . 1 . .
C C15 0.1611(5) 0.3890(3) 0.4722(6) 0.0536(16) Uani d . 1 . .
H H15A 0.1381 0.3412 0.4268 0.064 Uiso calc R 1 . .
H H15B 0.1347 0.3939 0.5552 0.064 Uiso calc R 1 . .
C C16 0.2849(6) 0.3950(4) 0.5223(7) 0.0670(19) Uani d . 1 . .
H H16A 0.3066 0.4437 0.5639 0.080 Uiso calc R 1 . .
H H16B 0.3163 0.3586 0.5984 0.080 Uiso calc R 1 . .
C C17 0.3652(5) 0.4407(4) 0.3435(7) 0.0556(17) Uani d . 1 . .
C C18 0.3584(6) 0.5154(4) 0.3772(8) 0.0675(19) Uani d . 1 . .
H H18 0.3226 0.5295 0.4426 0.081 Uiso calc R 1 . .
C C19 0.4055(6) 0.5681(4) 0.3121(9) 0.077(2) Uani d . 1 . .
H H19 0.4046 0.6176 0.3381 0.092 Uiso calc R 1 . .
C C20 0.4531(6) 0.5485(5) 0.2106(9) 0.076(2) Uani d . 1 . .
H H20 0.4825 0.5846 0.1656 0.091 Uiso calc R 1 . .
C C21 0.4579(6) 0.4750(5) 0.1743(8) 0.071(2) Uani d . 1 . .
H H21 0.4906 0.4622 0.1047 0.086 Uiso calc R 1 . .
C C22 0.4145(5) 0.4197(4) 0.2401(7) 0.0536(16) Uani d . 1 . .
C C23 0.4210(6) 0.3400(4) 0.2060(8) 0.0657(19) Uani d . 1 . .
H H23 0.3725 0.3135 0.2490 0.079 Uiso calc R 1 . .
O O1 -0.1819(4) 0.7608(3) -0.2023(5) 0.0824(16) Uani d . 1 . .
O O2 -0.0053(3) 0.6067(2) 0.0578(4) 0.0549(11) Uani d . 1 . .
O O3 0.1171(4) 0.4474(2) 0.3681(4) 0.0560(11) Uani d . 1 . .
O O4 0.3266(4) 0.3834(2) 0.4054(5) 0.0737(14) Uani d . 1 . .

loop_
_atom_site_aniso_label
_atom_site_aniso_U_11
_atom_site_aniso_U_22
_atom_site_aniso_U_33
_atom_site_aniso_U_12
_atom_site_aniso_U_13
_atom_site_aniso_U_23
Br1 0.0693(7) 0.0994(8) 0.1485(10) 0.0213(5) 0.0212(6) 0.0112(6)
Br2 0.1243(9) 0.0954(7) 0.0791(7) 0.0014(5) 0.0372(6) -0.0179(5)
C1 0.084(6) 0.059(4) 0.059(5) 0.000(4) 0.015(4) 0.000(4)
C2 0.070(5) 0.037(3) 0.042(4) -0.006(3) 0.013(3) -0.004(3)
C3 0.087(6) 0.052(4) 0.054(4) -0.005(4) 0.017(4) -0.002(3)
C4 0.096(6) 0.059(5) 0.065(5) -0.022(4) 0.027(5) 0.010(4)
C5 0.063(5) 0.082(5) 0.064(5) -0.015(4) 0.019(4) -0.008(4)
C6 0.058(5) 0.051(4) 0.049(4) -0.005(3) 0.008(3) -0.001(3)
C7 0.062(5) 0.046(4) 0.041(4) -0.004(3) 0.011(3) -0.007(3)
C8 0.056(4) 0.040(3) 0.051(4) 0.001(3) 0.019(3) 0.004(3)
C9 0.056(4) 0.044(4) 0.042(4) 0.000(3) 0.016(3) -0.010(3)
C10 0.073(5) 0.055(4) 0.060(4) 0.005(4) 0.026(4) -0.005(3)
C11 0.051(4) 0.087(5) 0.077(5) -0.013(4) 0.030(4) -0.016(5)
C12 0.083(6) 0.078(5) 0.071(5) -0.028(4) 0.049(5) -0.019(4)
C13 0.069(5) 0.062(4) 0.051(4) -0.008(4) 0.021(4) 0.002(3)
C14 0.058(5) 0.045(4) 0.049(4) -0.005(3) 0.025(3) -0.001(3)
C15 0.071(5) 0.056(4) 0.034(3) 0.001(3) 0.017(3) 0.006(3)
C16 0.082(5) 0.069(5) 0.053(4) 0.004(4) 0.025(4) 0.006(4)
C17 0.047(4) 0.060(4) 0.056(4) 0.000(3) 0.012(3) 0.003(3)
C18 0.064(5) 0.065(5) 0.075(5) 0.008(4) 0.024(4) 0.011(4)
C19 0.064(5) 0.057(4) 0.086(6) 0.004(4) -0.006(5) 0.003(4)
C20 0.063(5) 0.082(6) 0.079(6) -0.023(4) 0.020(4) 0.013(4)
C21 0.061(5) 0.088(6) 0.064(5) -0.019(4) 0.018(4) -0.002(4)
C22 0.038(4) 0.069(4) 0.052(4) -0.005(3) 0.011(3) -0.003(3)
C23 0.061(5) 0.064(4) 0.081(5) 0.007(3) 0.035(4) 0.001(4)
O1 0.089(4) 0.072(3) 0.068(3) 0.029(3) 0.000(3) 0.008(3)
O2 0.058(3) 0.050(3) 0.057(3) 0.002(2) 0.019(2) 0.014(2)
O3 0.061(3) 0.058(3) 0.051(3) -0.002(2) 0.021(2) 0.011(2)
O4 0.097(4) 0.059(3) 0.084(3) 0.006(3) 0.056(3) 0.007(3)

loop_
_atom_type_symbol
_atom_type_description
_atom_type_scat_dispersion_real
_atom_type_scat_dispersion_imag
_atom_type_scat_source
C C 0.0033 0.0016 'International Tables Vol C Tables 4.2.6.8 and 6.1.1.4'
H H 0.0000 0.0000 'International Tables Vol C Tables 4.2.6.8 and 6.1.1.4'
O O 0.0106 0.0060 'International Tables Vol C Tables 4.2.6.8 and 6.1.1.4'
Br Br -0.2901 2.4595 'International Tables Vol C Tables 4.2.6.8 and 6.1.1.4'

loop_
_geom_angle_atom_site_label_1
_geom_angle_atom_site_label_2
_geom_angle_atom_site_label_3
_geom_angle_site_symmetry_1
_geom_angle_site_symmetry_3
_geom_angle
_geom_angle_publ_flag
O1 C1 C2 . . 124.9(7) ?
O1 C1 H1 . . 117.5 ?
C2 C1 H1 . . 117.5 ?
C3 C2 C7 . . 118.2(7) ?
C3 C2 C1 . . 119.9(6) ?
C7 C2 C1 . . 121.9(6) ?
C4 C3 C2 . . 122.7(7) ?
C4 C3 H3 . . 118.7 ?
C2 C3 H3 . . 118.7 ?
C3 C4 C5 . . 118.6(7) ?
C3 C4 H4 . . 120.7 ?
C5 C4 H4 . . 120.7 ?
C4 C5 C6 . . 121.2(7) ?
C4 C5 H5 . . 119.4 ?
C6 C5 H5 . . 119.4 ?
C7 C6 C5 . . 118.8(6) ?
C7 C6 H6 . . 120.6 ?
C5 C6 H6 . . 120.6 ?
O2 C7 C6 . . 124.6(6) ?
O2 C7 C2 . . 114.9(6) ?
C6 C7 C2 . . 120.5(6) ?
O2 C8 C9 . . 107.8(5) ?
O2 C8 H8A . . 110.1 ?
C9 C8 H8A . . 110.1 ?
O2 C8 H8B . . 110.1 ?
C9 C8 H8B . . 110.1 ?
H8A C8 H8B . . 108.5 ?
C10 C9 C14 . . 119.3(6) ?
C10 C9 C8 . . 122.8(6) ?
C14 C9 C8 . . 117.8(5) ?
C9 C10 C11 . . 120.0(7) ?
C9 C10 H10 . . 120.0 ?
C11 C10 H10 . . 120.0 ?
C12 C11 C10 . . 120.1(7) ?
C12 C11 H11 . . 120.0 ?
C10 C11 H11 . . 120.0 ?
C11 C12 C13 . . 120.3(6) ?
C11 C12 H12 . . 119.8 ?
C13 C12 H12 . . 119.8 ?
C14 C13 C12 . . 120.6(7) ?
C14 C13 H13 . . 119.7 ?
C12 C13 H13 . . 119.7 ?
O3 C14 C13 . . 125.8(6) ?
O3 C14 C9 . . 114.6(5) ?
C13 C14 C9 . . 119.7(6) ?
O3 C15 C16 . . 107.8(5) ?
O3 C15 H15A . . 110.1 ?
C16 C15 H15A . . 110.1 ?
O3 C15 H15B . . 110.1 ?
C16 C15 H15B . . 110.1 ?
H15A C15 H15B . . 108.5 ?
O4 C16 C15 . . 111.6(5) ?
O4 C16 H16A . . 109.3 ?
C15 C16 H16A . . 109.3 ?
O4 C16 H16B . . 109.3 ?
C15 C16 H16B . . 109.3 ?
H16A C16 H16B . . 108.0 ?
O4 C17 C18 . . 124.7(6) ?
O4 C17 C22 . . 114.9(6) ?
C18 C17 C22 . . 120.4(6) ?
C19 C18 C17 . . 119.3(7) ?
C19 C18 H18 . . 120.4 ?
C17 C18 H18 . . 120.4 ?
C20 C19 C18 . . 120.8(7) ?
C20 C19 H19 . . 119.6 ?
C18 C19 H19 . . 119.6 ?
C19 C20 C21 . . 120.1(7) ?
C19 C20 H20 . . 119.9 ?
C21 C20 H20 . . 119.9 ?
C20 C21 C22 . . 121.1(7) ?
C20 C21 H21 . . 119.5 ?
C22 C21 H21 . . 119.5 ?
C17 C22 C21 . . 118.2(7) ?
C17 C22 C23 . . 119.5(6) ?
C21 C22 C23 . . 122.3(6) ?
C22 C23 Br2 . . 113.9(5) ?
C22 C23 Br1 . . 111.4(5) ?
Br2 C23 Br1 . . 110.4(3) ?
C22 C23 H23 . . 106.9 ?
Br2 C23 H23 . . 106.9 ?
Br1 C23 H23 . . 106.9 ?
C7 O2 C8 . . 118.4(5) ?
C14 O3 C15 . . 117.5(5) ?
C17 O4 C16 . . 121.6(5) ?

loop_
_geom_bond_atom_site_label_1
_geom_bond_atom_site_label_2
_geom_bond_site_symmetry_2
_geom_bond_distance
_geom_bond_publ_flag
Br1 C23 . 1.941(7) ?
Br2 C23 . 1.931(7) ?
C1 O1 . 1.182(8) ?
C1 C2 . 1.485(10) ?
C1 H1 . 0.9300 ?
C2 C3 . 1.389(9) ?
C2 C7 . 1.400(8) ?
C3 C4 . 1.344(10) ?
C3 H3 . 0.9300 ?
C4 C5 . 1.389(10) ?
C4 H4 . 0.9300 ?
C5 C6 . 1.395(9) ?
C5 H5 . 0.9300 ?
C6 C7 . 1.376(9) ?
C6 H6 . 0.9300 ?
C7 O2 . 1.366(7) ?
C8 O2 . 1.437(7) ?
C8 C9 . 1.510(8) ?
C8 H8A . 0.9700 ?
C8 H8B . 0.9700 ?
C9 C10 . 1.372(9) ?
C9 C14 . 1.390(8) ?
C10 C11 . 1.408(9) ?
C10 H10 . 0.9300 ?
C11 C12 . 1.344(10) ?
C11 H11 . 0.9300 ?
C12 C13 . 1.377(10) ?
C12 H12 . 0.9300 ?
C13 C14 . 1.380(8) ?
C13 H13 . 0.9300 ?
C14 O3 . 1.368(7) ?
C15 O3 . 1.441(7) ?
C15 C16 . 1.510(9) ?
C15 H15A . 0.9700 ?
C15 H15B . 0.9700 ?
C16 O4 . 1.414(7) ?
C16 H16A . 0.9700 ?
C16 H16B . 0.9700 ?
C17 O4 . 1.367(7) ?
C17 C18 . 1.397(9) ?
C17 C22 . 1.397(9) ?
C18 C19 . 1.385(10) ?
C18 H18 . 0.9300 ?
C19 C20 . 1.361(11) ?
C19 H19 . 0.9300 ?
C20 C21 . 1.379(11) ?
C20 H20 . 0.9300 ?
C21 C22 . 1.394(9) ?
C21 H21 . 0.9300 ?
C22 C23 . 1.486(9) ?
C23 H23 . 0.9800 ?

loop_
_geom_hbond_atom_site_label_D
_geom_hbond_atom_site_label_H
_geom_hbond_atom_site_label_A
_geom_hbond_site_symmetry_A
_geom_hbond_distance_DH
_geom_hbond_distance_HA
_geom_hbond_distance_DA
_geom_hbond_angle_DHA
C1 H1 O2 . 0.93 2.42 2.753(9) 101
C10 H10 O2 . 0.93 2.35 2.710(8) 102
C23 H23 O4 . 0.98 2.19 2.700(8) 111
C5 H5 Br1 2_655 0.93 3.03 3.529(7) 116

loop_
_geom_torsion_atom_site_label_1
_geom_torsion_atom_site_label_2
_geom_torsion_atom_site_label_3
_geom_torsion_atom_site_label_4
_geom_torsion_site_symmetry_1
_geom_torsion_site_symmetry_2
_geom_torsion_site_symmetry_3
_geom_torsion_site_symmetry_4
_geom_torsion
_geom_torsion_publ_flag
O1 C1 C2 C3 . . . . -6.0(10) ?
O1 C1 C2 C7 . . . . 176.8(6) ?
C7 C2 C3 C4 . . . . -0.6(10) ?
C1 C2 C3 C4 . . . . -178.0(6) ?
C2 C3 C4 C5 . . . . 0.6(10) ?
C3 C4 C5 C6 . . . . 0.3(10) ?
C4 C5 C6 C7 . . . . -1.1(10) ?
C5 C6 C7 O2 . . . . -179.8(5) ?
C5 C6 C7 C2 . . . . 1.1(9) ?
C3 C2 C7 O2 . . . . -179.5(5) ?
C1 C2 C7 O2 . . . . -2.2(8) ?
C3 C2 C7 C6 . . . . -0.3(9) ?
C1 C2 C7 C6 . . . . 177.0(6) ?
O2 C8 C9 C10 . . . . 0.0(8) ?
O2 C8 C9 C14 . . . . 179.3(5) ?
C14 C9 C10 C11 . . . . -1.3(9) ?
C8 C9 C10 C11 . . . . 178.0(5) ?
C9 C10 C11 C12 . . . . 1.0(10) ?
C10 C11 C12 C13 . . . . -0.4(10) ?
C11 C12 C13 C14 . . . . 0.0(10) ?
C12 C13 C14 O3 . . . . 179.5(6) ?
C12 C13 C14 C9 . . . . -0.3(9) ?
C10 C9 C14 O3 . . . . -178.8(5) ?
C8 C9 C14 O3 . . . . 1.8(7) ?
C10 C9 C14 C13 . . . . 1.0(9) ?
C8 C9 C14 C13 . . . . -178.4(5) ?
O3 C15 C16 O4 . . . . -63.5(7) ?
O4 C17 C18 C19 . . . . 176.8(6) ?
C22 C17 C18 C19 . . . . -3.0(10) ?
C17 C18 C19 C20 . . . . 3.4(11) ?
C18 C19 C20 C21 . . . . -1.9(11) ?
C19 C20 C21 C22 . . . . 0.0(11) ?
O4 C17 C22 C21 . . . . -178.7(6) ?
C18 C17 C22 C21 . . . . 1.1(9) ?
O4 C17 C22 C23 . . . . 0.1(9) ?
C18 C17 C22 C23 . . . . 179.9(6) ?
C20 C21 C22 C17 . . . . 0.4(10) ?
C20 C21 C22 C23 . . . . -178.3(7) ?
C17 C22 C23 Br2 . . . . 130.6(5) ?
C21 C22 C23 Br2 . . . . -50.7(8) ?
C17 C22 C23 Br1 . . . . -103.8(6) ?
C21 C22 C23 Br1 . . . . 75.0(7) ?
C6 C7 O2 C8 . . . . 6.8(8) ?
C2 C7 O2 C8 . . . . -174.1(5) ?
C9 C8 O2 C7 . . . . 177.1(4) ?
C13 C14 O3 C15 . . . . 2.5(8) ?
C9 C14 O3 C15 . . . . -177.8(5) ?
C16 C15 O3 C14 . . . . -172.6(5) ?
C18 C17 O4 C16 . . . . -6.4(10) ?
C22 C17 O4 C16 . . . . 173.5(5) ?
C15 C16 O4 C17 . . . . 105.9(7) ?

loop_
_cod_related_entry_id
_cod_related_entry_database
_cod_related_entry_code
1 ChemSpider 30656549
